data_7126906
loop_
_publ_author_name
'Ou, Xiao'
'Li, Xizhen'
'Rong, Haowei'
'Yu, Lian'
'Lu, Ming'

_publ_section_title
;
 A general method for cultivating single crystals from melt microdroplets.
;
_journal_issue 69
_journal_name_full 'Chemical communications (Cambridge, England)'
_journal_page_first 9950
_journal_page_last 9953
_journal_paper_doi 10.1039/d0cc03157g
_journal_volume 56
_journal_year 2020
_chemical_absolute_configuration ad
_chemical_formula_moiety 'C27 H36 N2 O4'
_chemical_formula_sum 'C27 H36 N2 O4'
_chemical_formula_weight 452.58
_chemical_melting_point 409
_chemical_name_common Repaglinide
_space_group_crystal_system orthorhombic
_space_group_IT_number 19
_space_group_name_Hall 'P 2ac 2ab'
_space_group_name_H-M_alt 'P 21 21 21'
_atom_sites_solution_hydrogens geom
_atom_sites_solution_primary dual
_audit_creation_date 2019-12-25
_audit_creation_method
;
Olex2 1.3
(compiled Nov 21 2019 18:26:39 for OlexSys, GUI svn.r6003)
;
_audit_update_record
;
2020-03-01 deposited with the CCDC.	2020-07-13 downloaded from the CCDC.
;
_cell_angle_alpha 90
_cell_angle_beta 90
_cell_angle_gamma 90
_cell_formula_units_Z 4
_cell_length_a 8.32210(10)
_cell_length_b 13.3053(2)
_cell_length_c 22.7527(3)
_cell_measurement_reflns_used 13390
_cell_measurement_temperature 99.99(10)
_cell_measurement_theta_max 76.6040
_cell_measurement_theta_min 5.1250
_cell_volume 2519.36(6)
_computing_cell_refinement 'CrysAlisPro 1.171.40.54a (Rigaku OD, 2019)'
_computing_data_collection 'CrysAlisPro 1.171.40.54a (Rigaku OD, 2019)'
_computing_data_reduction 'CrysAlisPro 1.171.40.54a (Rigaku OD, 2019)'
_computing_molecular_graphics 'Olex2 1.3 (Dolomanov et al., 2009)'
_computing_publication_material 'Olex2 1.3 (Dolomanov et al., 2009)'
_computing_structure_refinement 'SHELXL 2016/6 (Sheldrick, 2015)'
_computing_structure_solution 'SHELXT 2014/5 (Sheldrick, 2014)'
_diffrn_ambient_environment N~2~
_diffrn_ambient_temperature 99.99(10)
_diffrn_detector 'CCD plate'
_diffrn_detector_area_resol_mean 10.0000
_diffrn_detector_type HyPix
_diffrn_measured_fraction_theta_full 1.000
_diffrn_measured_fraction_theta_max 0.993
_diffrn_measurement_details
;
List of Runs (angles in degrees, time in seconds):

  # Type    Start    End  Width  t~exp~   \w     \q     \k     \f   Frames
#--------------------------------------------------------------------------
  1  \w    -61.00  27.00   0.50    0.64    --  -46.62  38.00  60.00  176
  2  \w     14.00  94.00   0.50    0.64    --   46.62-123.00 -77.00  160
  3  \w   -120.00 -32.00   0.50    0.64    --  -46.62 -38.00  90.00  176
  4  \w   -119.00 -73.00   0.50    0.64    --  -46.62-123.00 -77.00   92
  5  \w   -119.00 -71.00   0.50    0.64    --  -46.62-125.00 -30.00   96
  6  \w   -119.00 -30.00   0.50    0.64    --  -46.62 -57.00 -90.00  178
  7  \w   -119.00 -23.00   0.50    0.64    --  -46.62 -77.00-150.00  192
  8  \w   -119.00 -30.00   0.50    0.64    --  -46.62 -57.00   0.00  178
  9  \w     34.00 115.00   0.50    2.55    --  107.00-123.00-168.00  162
 10  \w     34.00 115.00   0.50    2.55    --  107.00-123.00 -77.00  162
 11  \w     34.00 109.00   0.50    2.55    --  107.00 -94.00   0.00  150
 12  \w     31.00 125.00   0.50    2.55    --  107.00 -15.00 -60.00  188
 13  \w     85.00 178.00   0.50    2.55    --  107.00  10.00-176.00  186
 14  \w     34.00 109.00   0.50    2.55    --  107.00 -94.00-120.00  150
 15  \w     32.00 123.00   0.50    2.55    --  107.00 -30.00-180.00  182
 16  \w     34.00 131.00   0.50    2.55    --  107.00 -77.00-150.00  194
 17  \w     34.00 109.00   0.50    2.55    --  107.00 -94.00-180.00  150
 18  \w     35.00 122.00   0.50    2.55    --  107.00 -45.00-180.00  174
;
_diffrn_measurement_device 'four-circle diffractometer'
_diffrn_measurement_device_type 'XtaLAB Synergy R, DW system, HyPix'
_diffrn_measurement_method '\w scans'
_diffrn_orient_matrix_type 'CrysAlisPro convention (1999,Acta A55,543-557)'
_diffrn_orient_matrix_UB_11 -0.0030190000
_diffrn_orient_matrix_UB_12 0.0919930000
_diffrn_orient_matrix_UB_13 -0.0410167000
_diffrn_orient_matrix_UB_21 0.0248655000
_diffrn_orient_matrix_UB_22 -0.0693909000
_diffrn_orient_matrix_UB_23 -0.0534841000
_diffrn_orient_matrix_UB_31 -0.1834467000
_diffrn_orient_matrix_UB_32 -0.0109028000
_diffrn_orient_matrix_UB_33 -0.0065769000
_diffrn_radiation_monochromator mirror
_diffrn_radiation_probe x-ray
_diffrn_radiation_type 'Cu K\a'
_diffrn_radiation_wavelength 1.54184
_diffrn_reflns_av_R_equivalents 0.0452
_diffrn_reflns_av_unetI/netI 0.0295
_diffrn_reflns_Laue_measured_fraction_full 1.000
_diffrn_reflns_Laue_measured_fraction_max 0.993
_diffrn_reflns_limit_h_max 7
_diffrn_reflns_limit_h_min -10
_diffrn_reflns_limit_k_max 16
_diffrn_reflns_limit_k_min -16
_diffrn_reflns_limit_l_max 28
_diffrn_reflns_limit_l_min -28
_diffrn_reflns_number 25212
_diffrn_reflns_point_group_measured_fraction_full 1.000
_diffrn_reflns_point_group_measured_fraction_max 0.980
_diffrn_reflns_theta_full 67.684
_diffrn_reflns_theta_max 76.883
_diffrn_reflns_theta_min 3.849
_diffrn_source 'Rotating-anode X-ray tube'
_diffrn_source_type 'Rigaku (Cu) X-ray Source'
_exptl_absorpt_coefficient_mu 0.637
_exptl_absorpt_correction_T_max 1.00000
_exptl_absorpt_correction_T_min 0.63520
_exptl_absorpt_correction_type multi-scan
_exptl_absorpt_process_details
;
CrysAlisPro 1.171.40.54a (Rigaku Oxford Diffraction, 2019)
Empirical absorption correction using spherical harmonics,
 implemented in SCALE3 ABSPACK scaling algorithm.
;
_exptl_crystal_colour colourless
_exptl_crystal_density_diffrn 1.193
_exptl_crystal_description block
_exptl_crystal_F_000 976
_exptl_crystal_recrystallization_method 'From the Melt'
_exptl_crystal_size_max 0.3
_exptl_crystal_size_mid 0.05
_exptl_crystal_size_min 0.03
_refine_diff_density_max 0.193
_refine_diff_density_min -0.210
_refine_diff_density_rms 0.037
_refine_ls_abs_structure_details
;
 Flack x determined using 1927 quotients [(I+)-(I-)]/[(I+)+(I-)]
 (Parsons, Flack and Wagner, Acta Cryst. B69 (2013) 249-259).
;
_refine_ls_abs_structure_Flack -0.01(9)
_refine_ls_extinction_method none
_refine_ls_goodness_of_fit_ref 1.049
_refine_ls_hydrogen_treatment constr
_refine_ls_matrix_type full
_refine_ls_number_parameters 302
_refine_ls_number_reflns 5214
_refine_ls_number_restraints 0
_refine_ls_restrained_S_all 1.049
_refine_ls_R_factor_all 0.0404
_refine_ls_R_factor_gt 0.0370
_refine_ls_shift/su_max 0.000
_refine_ls_shift/su_mean 0.000
_refine_ls_structure_factor_coef Fsqd
_refine_ls_weighting_details 'w=1/[\s^2^(Fo^2^)+(0.0537P)^2^+0.3297P] where P=(Fo^2^+2Fc^2^)/3'
_refine_ls_weighting_scheme calc
_refine_ls_wR_factor_gt 0.0921
_refine_ls_wR_factor_ref 0.0938
_reflns_Friedel_coverage 0.737
_reflns_Friedel_fraction_full 1.000
_reflns_Friedel_fraction_max 0.963
_reflns_number_gt 4875
_reflns_number_total 5214
_reflns_threshold_expression 'I > 2\s(I)'
_cod_data_source_file d0cc03157g2.cif
_cod_data_source_block Repaglinide-100k-XOu
_cod_depositor_comments
;
The following automatic conversions were performed:

data item '_chemical_melting_point' value '409K' was changed to '409'
-- the value should be numeric and without a unit designator.

Automatic conversion script
Id: cif_fix_values 7556 2019-12-06 15:28:31Z antanas 

 Adding full bibliography for 7126896--7126915.cif.
;
_cod_database_code 7126906
_shelx_shelxl_version_number 2016/6
_shelx_space_group_comment
;
The symmetry employed for this shelxl refinement is uniquely defined
by the following loop, which should always be used as a source of
symmetry information in preference to the above space-group names.
They are only intended as comments.
;
_reflns_odcompleteness_completeness 100.00
_reflns_odcompleteness_iscentric 1
_reflns_odcompleteness_theta 71.98
_olex2_refinement_description
;
1. Fixed Uiso
 At 1.2 times of:
  All C(H) groups, All C(H,H) groups, All N(H) groups
 At 1.5 times of:
  All C(H,H,H) groups, All O(H) groups
2.a Ternary CH refined with riding coordinates:
 C00I(H00I), C00L(H00L)
2.b Secondary CH2 refined with riding coordinates:
 C00G(H00A,H00B), C00J(H00D,H00F), C00O(H00G,H00J), C00P(H00O,H00P), C00S(H00U,
 H00V), C00U(H00Z,H), C00V(H00,HA), C00X(H2,HD)
2.c Aromatic/amide H refined with riding coordinates:
 N005(H005), C00C(H00C), C00E(H00E), C00H(H00H), C00K(H00K), C00M(H00M),
 C00N(H00N), C00Q(H00Q)
2.d Idealised Me refined as rotating group:
 C00R(H00R,H00S,H00T), C00T(H00W,H00X,H00Y), C00W(H1,HB,HC)
2.e Idealised tetrahedral OH refined as rotating group:
 O004(H004)
;
_olex2_submission_special_instructions 'No special instructions were received'
_oxdiff_exptl_absorpt_empirical_details
;
Empirical correction (ABSPACK) includes:
- Absorption correction using spherical harmonics
- Frame scaling
;
_oxdiff_exptl_absorpt_empirical_full_max 2.100
_oxdiff_exptl_absorpt_empirical_full_min 0.581

loop_
_space_group_symop_operation_xyz
'x, y, z'
'-x+1/2, -y, z+1/2'
'-x, y+1/2, -z+1/2'
'x+1/2, -y+1/2, -z'

loop_
_atom_site_label
_atom_site_type_symbol
_atom_site_fract_x
_atom_site_fract_y
_atom_site_fract_z
_atom_site_U_iso_or_equiv
_atom_site_adp_type
_atom_site_occupancy
_atom_site_site_symmetry_order
_atom_site_calc_flag
_atom_site_refinement_flags_posn
_atom_site_refinement_flags_adp
_atom_site_refinement_flags_occupancy
_atom_site_disorder_assembly
_atom_site_disorder_group
O001 O 0.62397(16) 0.52368(11) 0.68087(6) 0.0279(3) Uani 1 1 d . . . . .
O002 O 1.17440(16) 0.45981(10) 0.78455(7) 0.0271(3) Uani 1 1 d . . . . .
O003 O 1.30674(17) 0.27674(12) 0.79433(8) 0.0369(4) Uani 1 1 d . . . . .
O004 O 1.14393(17) 0.15627(11) 0.82511(8) 0.0344(4) Uani 1 1 d . . . . .
H004 H 1.226357 0.122800 0.822501 0.052 Uiso 1 1 calc R U . . .
N005 N 0.44806(19) 0.39932(13) 0.70102(7) 0.0231(3) Uani 1 1 d . . . . .
H005 H 0.399094 0.366653 0.728280 0.028 Uiso 1 1 calc R U . . .
N006 N 0.3581(2) 0.52514(13) 0.55017(8) 0.0297(4) Uani 1 1 d . . . . .
C007 C 1.1741(2) 0.24975(15) 0.80941(8) 0.0226(4) Uani 1 1 d . . . . .
C008 C 1.0266(2) 0.31366(15) 0.80977(8) 0.0217(4) Uani 1 1 d . . . . .
C009 C 0.7377(2) 0.42138(14) 0.79686(8) 0.0221(4) Uani 1 1 d . . . . .
C00A C 1.0294(2) 0.41638(15) 0.79336(8) 0.0222(4) Uani 1 1 d . . . . .
C00B C 0.5521(2) 0.46969(14) 0.71694(9) 0.0218(4) Uani 1 1 d . . . . .
C00C C 0.8843(2) 0.46783(15) 0.78677(9) 0.0236(4) Uani 1 1 d . . . . .
H00C H 0.886041 0.534931 0.775338 0.028 Uiso 1 1 calc R U . . .
C00D C 0.2204(2) 0.48214(15) 0.57901(9) 0.0267(4) Uani 1 1 d . . . . .
C00E C 0.8775(2) 0.27032(15) 0.82295(9) 0.0241(4) Uani 1 1 d . . . . .
H00E H 0.874550 0.204338 0.836398 0.029 Uiso 1 1 calc R U . . .
C00F C 0.2436(2) 0.40937(15) 0.62309(9) 0.0245(4) Uani 1 1 d . . . . .
C00G C 0.5843(2) 0.47766(15) 0.78271(9) 0.0239(4) Uani 1 1 d . . . . .
H00A H 0.595187 0.547687 0.793883 0.029 Uiso 1 1 calc R U . . .
H00B H 0.495281 0.449024 0.804532 0.029 Uiso 1 1 calc R U . . .
C00H C 0.1096(2) 0.36889(16) 0.65098(9) 0.0269(4) Uani 1 1 d . . . . .
H00H H 0.124109 0.320856 0.680199 0.032 Uiso 1 1 calc R U . . .
C00I C 0.4113(2) 0.37373(15) 0.63972(9) 0.0236(4) Uani 1 1 d . . . . .
H00I H 0.489669 0.407029 0.614118 0.028 Uiso 1 1 calc R U . . .
C00J C 0.4297(2) 0.25948(15) 0.63290(9) 0.0252(4) Uani 1 1 d . . . . .
H00D H 0.537527 0.240737 0.644778 0.030 Uiso 1 1 calc R U . . .
H00F H 0.355227 0.226723 0.659526 0.030 Uiso 1 1 calc R U . . .
C00K C 0.7347(2) 0.32206(15) 0.81669(9) 0.0246(4) Uani 1 1 d . . . . .
H00K H 0.637463 0.291088 0.825578 0.030 Uiso 1 1 calc R U . . .
C00L C 0.3999(3) 0.21966(16) 0.57072(9) 0.0280(4) Uani 1 1 d . . . . .
H00L H 0.294948 0.244254 0.557501 0.034 Uiso 1 1 calc R U . . .
C00M C 0.0640(3) 0.51140(17) 0.56457(10) 0.0332(5) Uani 1 1 d . . . . .
H00M H 0.048046 0.559711 0.535617 0.040 Uiso 1 1 calc R U . . .
C00N C -0.0455(2) 0.39856(17) 0.63621(10) 0.0301(4) Uani 1 1 d . . . . .
H00N H -0.133469 0.370786 0.655489 0.036 Uiso 1 1 calc R U . . .
C00O C 1.1779(2) 0.56431(16) 0.76770(12) 0.0340(5) Uani 1 1 d . . . . .
H00G H 1.094037 0.576715 0.738985 0.041 Uiso 1 1 calc R U . . .
H00J H 1.280327 0.579165 0.749318 0.041 Uiso 1 1 calc R U . . .
C00P C 0.3971(3) 0.62479(16) 0.57431(10) 0.0324(5) Uani 1 1 d . . . . .
H00O H 0.405399 0.620435 0.616756 0.039 Uiso 1 1 calc R U . . .
H00P H 0.311475 0.671548 0.564905 0.039 Uiso 1 1 calc R U . . .
C00Q C -0.0679(3) 0.46958(18) 0.59271(10) 0.0337(5) Uani 1 1 d . . . . .
H00Q H -0.171233 0.489331 0.582303 0.040 Uiso 1 1 calc R U . . .
C00R C 0.3948(3) 0.10499(18) 0.57148(11) 0.0385(5) Uani 1 1 d . . . . .
H00R H 0.496607 0.079396 0.584481 0.058 Uiso 1 1 calc R U . . .
H00S H 0.372596 0.080556 0.532621 0.058 Uiso 1 1 calc R U . . .
H00T H 0.311886 0.082886 0.597831 0.058 Uiso 1 1 calc R U . . .
C00S C 0.5548(3) 0.6635(2) 0.54915(12) 0.0417(6) Uani 1 1 d . . . . .
H00U H 0.642312 0.621484 0.562901 0.050 Uiso 1 1 calc R U . . .
H00V H 0.573692 0.731333 0.563182 0.050 Uiso 1 1 calc R U . . .
C00T C 1.1542(3) 0.63298(18) 0.81925(14) 0.0458(6) Uani 1 1 d . . . . .
H00W H 1.166309 0.701484 0.806776 0.069 Uiso 1 1 calc R U . . .
H00X H 1.232736 0.617995 0.848887 0.069 Uiso 1 1 calc R U . . .
H00Y H 1.048378 0.623403 0.835093 0.069 Uiso 1 1 calc R U . . .
C00U C 0.3445(3) 0.5285(2) 0.48593(10) 0.0433(6) Uani 1 1 d . . . . .
H00Z H 0.261733 0.576069 0.474632 0.052 Uiso 1 1 calc R U . . .
H H 0.314569 0.462797 0.471094 0.052 Uiso 1 1 calc R U . . .
C00V C 0.5050(4) 0.5602(2) 0.45974(12) 0.0515(7) Uani 1 1 d . . . . .
H00 H 0.586901 0.511612 0.470323 0.062 Uiso 1 1 calc R U . . .
HA H 0.496808 0.561741 0.417219 0.062 Uiso 1 1 calc R U . . .
C00W C 0.5271(3) 0.2568(2) 0.52757(11) 0.0425(6) Uani 1 1 d . . . . .
H1 H 0.523636 0.328890 0.525584 0.064 Uiso 1 1 calc R U . . .
HB H 0.506147 0.229289 0.489335 0.064 Uiso 1 1 calc R U . . .
HC H 0.631443 0.235765 0.540645 0.064 Uiso 1 1 calc R U . . .
C00X C 0.5528(4) 0.6635(2) 0.48224(12) 0.0508(7) Uani 1 1 d . . . . .
H2 H 0.476901 0.713367 0.468180 0.061 Uiso 1 1 calc R U . . .
HD H 0.658461 0.680969 0.467440 0.061 Uiso 1 1 calc R U . . .

loop_
_atom_site_aniso_label
_atom_site_aniso_U_11
_atom_site_aniso_U_22
_atom_site_aniso_U_33
_atom_site_aniso_U_23
_atom_site_aniso_U_13
_atom_site_aniso_U_12
O001 0.0254(7) 0.0246(7) 0.0338(8) 0.0038(6) -0.0020(6) -0.0069(6)
O002 0.0192(6) 0.0181(7) 0.0439(9) 0.0059(6) -0.0006(5) -0.0006(5)
O003 0.0234(7) 0.0285(8) 0.0586(11) 0.0169(8) 0.0105(7) 0.0048(6)
O004 0.0223(7) 0.0201(7) 0.0608(10) 0.0064(7) 0.0032(7) 0.0037(5)
N005 0.0219(7) 0.0244(8) 0.0231(8) 0.0014(7) 0.0002(6) -0.0045(6)
N006 0.0402(10) 0.0238(8) 0.0252(9) 0.0029(7) 0.0036(7) 0.0010(8)
C007 0.0236(9) 0.0208(9) 0.0235(9) 0.0008(8) -0.0002(7) -0.0008(7)
C008 0.0221(9) 0.0206(9) 0.0226(9) -0.0022(8) -0.0004(7) -0.0002(7)
C009 0.0203(8) 0.0225(9) 0.0235(9) -0.0051(8) -0.0007(7) 0.0016(7)
C00A 0.0212(8) 0.0201(9) 0.0253(9) -0.0011(8) -0.0017(7) -0.0012(7)
C00B 0.0170(8) 0.0181(8) 0.0301(10) 0.0000(8) -0.0002(7) 0.0026(7)
C00C 0.0245(9) 0.0183(9) 0.0281(10) -0.0010(8) -0.0013(7) -0.0006(7)
C00D 0.0342(10) 0.0206(9) 0.0252(10) -0.0019(8) 0.0009(8) 0.0031(8)
C00E 0.0261(9) 0.0189(9) 0.0273(9) 0.0001(8) 0.0016(8) -0.0009(8)
C00F 0.0273(9) 0.0216(9) 0.0246(9) -0.0034(8) -0.0022(8) -0.0014(8)
C00G 0.0209(9) 0.0231(9) 0.0279(10) -0.0041(8) -0.0007(7) 0.0002(7)
C00H 0.0281(10) 0.0241(10) 0.0285(10) 0.0002(8) -0.0024(8) -0.0011(8)
C00I 0.0251(9) 0.0233(9) 0.0224(9) 0.0005(8) 0.0004(7) -0.0047(7)
C00J 0.0252(9) 0.0245(10) 0.0260(9) 0.0003(8) -0.0010(7) -0.0006(8)
C00K 0.0213(9) 0.0232(10) 0.0293(10) -0.0006(8) 0.0023(7) -0.0024(8)
C00L 0.0309(10) 0.0286(10) 0.0246(10) -0.0021(8) -0.0001(8) -0.0013(8)
C00M 0.0415(12) 0.0271(11) 0.0309(11) 0.0011(9) -0.0032(9) 0.0091(9)
C00N 0.0271(10) 0.0301(11) 0.0332(11) -0.0063(9) -0.0002(8) 0.0004(8)
C00O 0.0215(9) 0.0194(10) 0.0612(15) 0.0107(10) -0.0007(9) -0.0017(8)
C00P 0.0357(11) 0.0250(10) 0.0365(11) 0.0018(9) -0.0014(9) 0.0035(9)
C00Q 0.0311(10) 0.0346(11) 0.0354(11) -0.0060(10) -0.0049(8) 0.0096(9)
C00R 0.0502(13) 0.0310(12) 0.0342(12) -0.0076(10) 0.0015(10) -0.0050(10)
C00S 0.0444(13) 0.0338(13) 0.0469(14) 0.0063(11) 0.0007(11) -0.0049(10)
C00T 0.0323(11) 0.0262(11) 0.0789(19) -0.0061(12) -0.0079(12) -0.0025(9)
C00U 0.0622(16) 0.0423(13) 0.0254(11) 0.0043(10) 0.0019(10) -0.0095(12)
C00V 0.0703(18) 0.0521(17) 0.0322(13) 0.0080(12) 0.0139(12) -0.0082(14)
C00W 0.0559(15) 0.0394(13) 0.0322(12) -0.0033(11) 0.0124(11) -0.0059(11)
C00X 0.0623(17) 0.0431(15) 0.0469(15) 0.0188(13) 0.0068(13) -0.0084(13)

loop_
_atom_type_symbol
_atom_type_description
_atom_type_scat_dispersion_real
_atom_type_scat_dispersion_imag
_atom_type_scat_source
C C 0.0181 0.0091 'International Tables Vol C Tables 4.2.6.8 and 6.1.1.4'
H H 0.0000 0.0000 'International Tables Vol C Tables 4.2.6.8 and 6.1.1.4'
O O 0.0492 0.0322 'International Tables Vol C Tables 4.2.6.8 and 6.1.1.4'
N N 0.0311 0.0180 'International Tables Vol C Tables 4.2.6.8 and 6.1.1.4'

loop_
_geom_angle_atom_site_label_1
_geom_angle_atom_site_label_2
_geom_angle_atom_site_label_3
_geom_angle
_geom_angle_site_symmetry_1
_geom_angle_site_symmetry_3
_geom_angle_publ_flag
C00A O002 C00O 117.97(15) . . ?
C007 O004 H004 109.5 . . ?
C00B N005 H005 118.0 . . ?
C00B N005 C00I 124.01(16) . . ?
C00I N005 H005 118.0 . . ?
C00D N006 C00P 111.32(17) . . ?
C00D N006 C00U 113.89(18) . . ?
C00U N006 C00P 111.19(18) . . ?
O003 C007 O004 122.06(18) . . ?
O003 C007 C008 125.61(18) . . ?
O004 C007 C008 112.26(16) . . ?
C00A C008 C007 122.27(17) . . ?
C00E C008 C007 119.67(17) . . ?
C00E C008 C00A 117.93(17) . . ?
C00C C009 C00G 119.08(17) . . ?
C00C C009 C00K 119.40(17) . . ?
C00K C009 C00G 121.43(17) . . ?
O002 C00A C008 117.78(16) . . ?
O002 C00A C00C 123.10(17) . . ?
C00C C00A C008 119.12(17) . . ?
O001 C00B N005 122.81(18) . . ?
O001 C00B C00G 121.51(17) . . ?
N005 C00B C00G 115.62(17) . . ?
C009 C00C C00A 121.65(18) . . ?
C009 C00C H00C 119.2 . . ?
C00A C00C H00C 119.2 . . ?
C00F C00D N006 119.31(18) . . ?
C00M C00D N006 121.59(19) . . ?
C00M C00D C00F 119.10(19) . . ?
C008 C00E H00E 118.8 . . ?
C00K C00E C008 122.35(18) . . ?
C00K C00E H00E 118.8 . . ?
C00D C00F C00I 121.13(18) . . ?
C00H C00F C00D 118.81(19) . . ?
C00H C00F C00I 120.06(18) . . ?
C009 C00G C00B 108.84(15) . . ?
C009 C00G H00A 109.9 . . ?
C009 C00G H00B 109.9 . . ?
C00B C00G H00A 109.9 . . ?
C00B C00G H00B 109.9 . . ?
H00A C00G H00B 108.3 . . ?
C00F C00H H00H 119.2 . . ?
C00N C00H C00F 121.6(2) . . ?
C00N C00H H00H 119.2 . . ?
N005 C00I C00F 110.78(16) . . ?
N005 C00I H00I 108.8 . . ?
N005 C00I C00J 107.76(16) . . ?
C00F C00I H00I 108.8 . . ?
C00F C00I C00J 111.98(16) . . ?
C00J C00I H00I 108.8 . . ?
C00I C00J H00D 108.6 . . ?
C00I C00J H00F 108.6 . . ?
H00D C00J H00F 107.5 . . ?
C00L C00J C00I 114.83(17) . . ?
C00L C00J H00D 108.6 . . ?
C00L C00J H00F 108.6 . . ?
C009 C00K H00K 120.3 . . ?
C00E C00K C009 119.31(17) . . ?
C00E C00K H00K 120.3 . . ?
C00J C00L H00L 108.2 . . ?
C00R C00L C00J 109.88(18) . . ?
C00R C00L H00L 108.2 . . ?
C00W C00L C00J 111.72(18) . . ?
C00W C00L H00L 108.2 . . ?
C00W C00L C00R 110.54(19) . . ?
C00D C00M H00M 119.4 . . ?
C00Q C00M C00D 121.1(2) . . ?
C00Q C00M H00M 119.4 . . ?
C00H C00N H00N 120.2 . . ?
C00Q C00N C00H 119.5(2) . . ?
C00Q C00N H00N 120.2 . . ?
O002 C00O H00G 109.2 . . ?
O002 C00O H00J 109.2 . . ?
O002 C00O C00T 112.1(2) . . ?
H00G C00O H00J 107.9 . . ?
C00T C00O H00G 109.2 . . ?
C00T C00O H00J 109.2 . . ?
N006 C00P H00O 109.5 . . ?
N006 C00P H00P 109.5 . . ?
N006 C00P C00S 110.79(19) . . ?
H00O C00P H00P 108.1 . . ?
C00S C00P H00O 109.5 . . ?
C00S C00P H00P 109.5 . . ?
C00M C00Q H00Q 120.0 . . ?
C00N C00Q C00M 119.9(2) . . ?
C00N C00Q H00Q 120.0 . . ?
C00L C00R H00R 109.5 . . ?
C00L C00R H00S 109.5 . . ?
C00L C00R H00T 109.5 . . ?
H00R C00R H00S 109.5 . . ?
H00R C00R H00T 109.5 . . ?
H00S C00R H00T 109.5 . . ?
C00P C00S H00U 109.3 . . ?
C00P C00S H00V 109.3 . . ?
C00P C00S C00X 111.5(2) . . ?
H00U C00S H00V 108.0 . . ?
C00X C00S H00U 109.3 . . ?
C00X C00S H00V 109.3 . . ?
C00O C00T H00W 109.5 . . ?
C00O C00T H00X 109.5 . . ?
C00O C00T H00Y 109.5 . . ?
H00W C00T H00X 109.5 . . ?
H00W C00T H00Y 109.5 . . ?
H00X C00T H00Y 109.5 . . ?
N006 C00U H00Z 109.8 . . ?
N006 C00U H 109.8 . . ?
N006 C00U C00V 109.3(2) . . ?
H00Z C00U H 108.3 . . ?
C00V C00U H00Z 109.8 . . ?
C00V C00U H 109.8 . . ?
C00U C00V H00 109.6 . . ?
C00U C00V HA 109.6 . . ?
H00 C00V HA 108.1 . . ?
C00X C00V C00U 110.4(2) . . ?
C00X C00V H00 109.6 . . ?
C00X C00V HA 109.6 . . ?
C00L C00W H1 109.5 . . ?
C00L C00W HB 109.5 . . ?
C00L C00W HC 109.5 . . ?
H1 C00W HB 109.5 . . ?
H1 C00W HC 109.5 . . ?
HB C00W HC 109.5 . . ?
C00S C00X H2 109.7 . . ?
C00S C00X HD 109.7 . . ?
C00V C00X C00S 109.9(2) . . ?
C00V C00X H2 109.7 . . ?
C00V C00X HD 109.7 . . ?
H2 C00X HD 108.2 . . ?

loop_
_geom_bond_atom_site_label_1
_geom_bond_atom_site_label_2
_geom_bond_distance
_geom_bond_site_symmetry_2
_geom_bond_publ_flag
O001 C00B 1.244(2) . ?
O002 C00A 1.353(2) . ?
O002 C00O 1.443(2) . ?
O003 C007 1.210(2) . ?
O004 H004 0.8200 . ?
O004 C007 1.318(2) . ?
N005 H005 0.8600 . ?
N005 C00B 1.325(3) . ?
N005 C00I 1.468(3) . ?
N006 C00D 1.439(3) . ?
N006 C00P 1.471(3) . ?
N006 C00U 1.467(3) . ?
C007 C008 1.494(3) . ?
C008 C00A 1.417(3) . ?
C008 C00E 1.401(3) . ?
C009 C00C 1.387(3) . ?
C009 C00G 1.514(3) . ?
C009 C00K 1.397(3) . ?
C00A C00C 1.396(3) . ?
C00B C00G 1.524(3) . ?
C00C H00C 0.9300 . ?
C00D C00F 1.407(3) . ?
C00D C00M 1.398(3) . ?
C00E H00E 0.9300 . ?
C00E C00K 1.381(3) . ?
C00F C00H 1.391(3) . ?
C00F C00I 1.522(3) . ?
C00G H00A 0.9700 . ?
C00G H00B 0.9700 . ?
C00H H00H 0.9300 . ?
C00H C00N 1.391(3) . ?
C00I H00I 0.9800 . ?
C00I C00J 1.536(3) . ?
C00J H00D 0.9700 . ?
C00J H00F 0.9700 . ?
C00J C00L 1.531(3) . ?
C00K H00K 0.9300 . ?
C00L H00L 0.9800 . ?
C00L C00R 1.526(3) . ?
C00L C00W 1.526(3) . ?
C00M H00M 0.9300 . ?
C00M C00Q 1.387(3) . ?
C00N H00N 0.9300 . ?
C00N C00Q 1.381(3) . ?
C00O H00G 0.9700 . ?
C00O H00J 0.9700 . ?
C00O C00T 1.500(4) . ?
C00P H00O 0.9700 . ?
C00P H00P 0.9700 . ?
C00P C00S 1.522(3) . ?
C00Q H00Q 0.9300 . ?
C00R H00R 0.9600 . ?
C00R H00S 0.9600 . ?
C00R H00T 0.9600 . ?
C00S H00U 0.9700 . ?
C00S H00V 0.9700 . ?
C00S C00X 1.523(4) . ?
C00T H00W 0.9600 . ?
C00T H00X 0.9600 . ?
C00T H00Y 0.9600 . ?
C00U H00Z 0.9700 . ?
C00U H 0.9700 . ?
C00U C00V 1.522(4) . ?
C00V H00 0.9700 . ?
C00V HA 0.9700 . ?
C00V C00X 1.520(4) . ?
C00W H1 0.9600 . ?
C00W HB 0.9600 . ?
C00W HC 0.9600 . ?
C00X H2 0.9700 . ?
C00X HD 0.9700 . ?

loop_
_geom_torsion_atom_site_label_1
_geom_torsion_atom_site_label_2
_geom_torsion_atom_site_label_3
_geom_torsion_atom_site_label_4
_geom_torsion
_geom_torsion_site_symmetry_1
_geom_torsion_site_symmetry_2
_geom_torsion_site_symmetry_3
_geom_torsion_site_symmetry_4
_geom_torsion_publ_flag
O001 C00B C00G C009 -79.4(2) . . . . ?
O002 C00A C00C C009 -179.18(18) . . . . ?
O003 C007 C008 C00A -1.8(3) . . . . ?
O003 C007 C008 C00E 173.9(2) . . . . ?
O004 C007 C008 C00A -178.78(18) . . . . ?
O004 C007 C008 C00E -3.1(3) . . . . ?
N005 C00B C00G C009 98.04(19) . . . . ?
N005 C00I C00J C00L -178.46(16) . . . . ?
N006 C00D C00F C00H 179.51(18) . . . . ?
N006 C00D C00F C00I -1.4(3) . . . . ?
N006 C00D C00M C00Q -179.9(2) . . . . ?
N006 C00P C00S C00X 54.4(3) . . . . ?
N006 C00U C00V C00X -59.9(3) . . . . ?
C007 C008 C00A O002 -8.6(3) . . . . ?
C007 C008 C00A C00C 171.10(18) . . . . ?
C007 C008 C00E C00K -171.50(18) . . . . ?
C008 C00A C00C C009 1.1(3) . . . . ?
C008 C00E C00K C009 -0.4(3) . . . . ?
C00A O002 C00O C00T 79.5(2) . . . . ?
C00A C008 C00E C00K 4.4(3) . . . . ?
C00B N005 C00I C00F -108.7(2) . . . . ?
C00B N005 C00I C00J 128.50(19) . . . . ?
C00C C009 C00G C00B 80.7(2) . . . . ?
C00C C009 C00K C00E -3.3(3) . . . . ?
C00D N006 C00P C00S 172.70(18) . . . . ?
C00D N006 C00U C00V -171.5(2) . . . . ?
C00D C00F C00H C00N 0.1(3) . . . . ?
C00D C00F C00I N005 116.9(2) . . . . ?
C00D C00F C00I C00J -122.7(2) . . . . ?
C00D C00M C00Q C00N 0.7(3) . . . . ?
C00E C008 C00A O002 175.60(17) . . . . ?
C00E C008 C00A C00C -4.7(3) . . . . ?
C00F C00D C00M C00Q -0.3(3) . . . . ?
C00F C00H C00N C00Q 0.2(3) . . . . ?
C00F C00I C00J C00L 59.5(2) . . . . ?
C00G C009 C00C C00A -173.49(18) . . . . ?
C00G C009 C00K C00E 173.05(18) . . . . ?
C00H C00F C00I N005 -64.0(2) . . . . ?
C00H C00F C00I C00J 56.3(2) . . . . ?
C00H C00N C00Q C00M -0.6(3) . . . . ?
C00I N005 C00B O001 3.0(3) . . . . ?
C00I N005 C00B C00G -174.45(16) . . . . ?
C00I C00F C00H C00N -179.0(2) . . . . ?
C00I C00J C00L C00R -170.91(17) . . . . ?
C00I C00J C00L C00W 66.0(2) . . . . ?
C00K C009 C00C C00A 3.0(3) . . . . ?
C00K C009 C00G C00B -95.7(2) . . . . ?
C00M C00D C00F C00H -0.1(3) . . . . ?
C00M C00D C00F C00I 178.99(19) . . . . ?
C00O O002 C00A C008 179.86(19) . . . . ?
C00O O002 C00A C00C 0.1(3) . . . . ?
C00P N006 C00D C00F -100.3(2) . . . . ?
C00P N006 C00D C00M 79.2(3) . . . . ?
C00P N006 C00U C00V 61.7(3) . . . . ?
C00P C00S C00X C00V -52.7(3) . . . . ?
C00U N006 C00D C00F 133.0(2) . . . . ?
C00U N006 C00D C00M -47.4(3) . . . . ?
C00U N006 C00P C00S -59.2(2) . . . . ?
C00U C00V C00X C00S 55.4(3) . . . . ?
